data_1505949
loop_
_publ_author_name
'Evans, David A.'
'Aye, Yimon'
'Wu, Jimmy'

_publ_section_title
;
 Asymmetric, anti-selective scandium-catalyzed Sakurai additions to
 glyoxyamide. Applications to the syntheses of N-boc D-alloisoleucine and
 D-isoleucine.
;
_journal_issue 10
_journal_name_full 'Organic letters'
_journal_page_first 2071
_journal_page_last 2073
_journal_paper_doi 10.1021/ol0604771
_journal_volume 8
_journal_year 2006
_chemical_formula_sum 'C18 H19 N O3'
_chemical_formula_weight 297.34
_chemical_name_systematic
; 
 ? 
;
_space_group_IT_number 19
_symmetry_cell_setting orthorhombic
_symmetry_space_group_name_Hall 'P 2ac 2ab'
_symmetry_space_group_name_H-M 'P 21 21 21'
_atom_sites_solution_hydrogens geom
_atom_sites_solution_primary direct
_atom_sites_solution_secondary difmap
_audit_creation_method SHELXL-97
_cell_angle_alpha 90.00
_cell_angle_beta 90.00
_cell_angle_gamma 90.00
_cell_formula_units_Z 4
_cell_length_a 8.4676(15)
_cell_length_b 10.3486(19)
_cell_length_c 18.041(3)
_cell_measurement_reflns_used 795
_cell_measurement_temperature 193(2)
_cell_measurement_theta_max 24.68
_cell_measurement_theta_min 2.26
_cell_volume 1580.9(5)
_computing_cell_refinement 'Bruker SMART'
_computing_data_collection 'Bruker SMART'
_computing_data_reduction 'Bruker SAINT'
_computing_molecular_graphics 'Bruker SHELXTL'
_computing_publication_material 'Bruker SHELXTL'
_computing_structure_refinement 'SHELXL-97 (Sheldrick, 1997)'
_computing_structure_solution 'SHELXS-97 (Sheldrick, 1990)'
_diffrn_ambient_temperature 193(2)
_diffrn_measured_fraction_theta_full 1.000
_diffrn_measured_fraction_theta_max 1.000
_diffrn_measurement_device_type 'CCD area detector'
_diffrn_measurement_method 'phi and omega scans'
_diffrn_radiation_monochromator graphite
_diffrn_radiation_source 'fine-focus sealed tube'
_diffrn_radiation_type MoK\a
_diffrn_radiation_wavelength 0.71073
_diffrn_reflns_av_R_equivalents 0.0418
_diffrn_reflns_av_sigmaI/netI 0.0519
_diffrn_reflns_limit_h_max 10
_diffrn_reflns_limit_h_min -10
_diffrn_reflns_limit_k_max 12
_diffrn_reflns_limit_k_min -10
_diffrn_reflns_limit_l_max 21
_diffrn_reflns_limit_l_min -17
_diffrn_reflns_number 8501
_diffrn_reflns_theta_full 24.99
_diffrn_reflns_theta_max 24.99
_diffrn_reflns_theta_min 2.26
_exptl_absorpt_coefficient_mu 0.085
_exptl_absorpt_correction_type none
_exptl_crystal_colour colourless
_exptl_crystal_density_diffrn 1.249
_exptl_crystal_density_meas 0
_exptl_crystal_density_method 'not measured'
_exptl_crystal_description rod
_exptl_crystal_F_000 632
_exptl_crystal_size_max 0.02
_exptl_crystal_size_mid 0.01
_exptl_crystal_size_min 0.01
_refine_diff_density_max 0.223
_refine_diff_density_min -0.223
_refine_diff_density_rms 0.044
_refine_ls_abs_structure_details 'Flack H D (1983), Acta Cryst. A39, 876-881'
_refine_ls_abs_structure_Flack 1(2)
_refine_ls_extinction_method none
_refine_ls_goodness_of_fit_ref 1.400
_refine_ls_hydrogen_treatment mixed
_refine_ls_matrix_type full
_refine_ls_number_parameters 205
_refine_ls_number_reflns 2783
_refine_ls_number_restraints 0
_refine_ls_restrained_S_all 1.400
_refine_ls_R_factor_all 0.1014
_refine_ls_R_factor_gt 0.0867
_refine_ls_shift/su_max 0.140
_refine_ls_shift/su_mean 0.001
_refine_ls_structure_factor_coef Fsqd
_refine_ls_weighting_details 'calc w=1/[\s^2^(Fo^2^)+(0.0338P)^2^+0.4068P] where P=(Fo^2^+2Fc^2^)/3'
_refine_ls_weighting_scheme calc
_refine_ls_wR_factor_gt 0.1285
_refine_ls_wR_factor_ref 0.1320
_reflns_number_gt 2410
_reflns_number_total 2783
_reflns_threshold_expression >2sigma(I)
_cod_data_source_file ol0604771si20060224_113459.cif
_cod_data_source_block jwu89sad
_cod_depositor_comments
;
The following automatic conversions were performed:

'_symmetry_cell_setting' value 'Orthorhombic' changed to
'orthorhombic' according to
/home/saulius/struct/CIF-dictionaries/cif_core.dic dictionary named
'cif_core.dic' version 2.4.1 from 2010-06-29.

Automatic conversion script
Id: cif_fix_values 1715 2011-07-08 13:25:40Z adriana 
;
_cod_original_sg_symbol_H-M P2(1)2(1)2(1)
_cod_database_code 1505949

loop_
_symmetry_equiv_pos_as_xyz
'x, y, z'
'-x+1/2, -y, z+1/2'
'-x, y+1/2, -z+1/2'
'x+1/2, -y+1/2, -z'

loop_
_atom_site_label
_atom_site_type_symbol
_atom_site_fract_x
_atom_site_fract_y
_atom_site_fract_z
_atom_site_U_iso_or_equiv
_atom_site_adp_type
_atom_site_occupancy
_atom_site_symmetry_multiplicity
_atom_site_calc_flag
_atom_site_refinement_flags
C1 C 0.2525(5) -0.3450(4) -0.1060(3) 0.0520(12) Uani 1 1 d .
H1 H 0.2389 -0.4240 -0.1320 0.062 Uiso 1 1 calc R
C2 C 0.3453(5) -0.3401(4) -0.0435(3) 0.0591(13) Uani 1 1 d .
H2 H 0.3963 -0.4161 -0.0263 0.071 Uiso 1 1 calc R
C3 C 0.3788(5) 0.5329(3) 0.2257(2) 0.0335(10) Uani 1 1 d .
H3 H 0.4606 0.5400 0.2615 0.040 Uiso 1 1 calc R
C4 C 0.3649(5) -0.2252(4) -0.0054(3) 0.0469(11) Uani 1 1 d .
H4 H 0.4293 -0.2226 0.0377 0.056 Uiso 1 1 calc R
C5 C 0.1397(4) 0.1759(3) 0.1544(2) 0.0382(10) Uani 1 1 d .
H5 H 0.2122 0.1482 0.1913 0.046 Uiso 1 1 calc R
C6 C -0.0009(5) 0.1239(4) 0.1548(3) 0.0546(12) Uani 1 1 d .
H6A H -0.0768 0.1491 0.1188 0.066 Uiso 1 1 calc R
H6B H -0.0272 0.0610 0.1910 0.066 Uiso 1 1 calc R
C7 C 0.1692(5) 0.6284(4) 0.1579(2) 0.0466(11) Uani 1 1 d .
H7 H 0.1053 0.7009 0.1457 0.056 Uiso 1 1 calc R
C8 C 0.2226(6) 0.8586(4) 0.2365(3) 0.0625(14) Uani 1 1 d .
H8A H 0.2328 0.8860 0.1847 0.094 Uiso 1 1 calc R
H8B H 0.2556 0.9293 0.2692 0.094 Uiso 1 1 calc R
H8C H 0.1124 0.8362 0.2468 0.094 Uiso 1 1 calc R
C9 C 0.1450(5) 0.5108(3) 0.1232(2) 0.0436(11) Uani 1 1 d .
H9 H 0.0629 0.5040 0.0875 0.052 Uiso 1 1 calc R
C10 C 0.3540(5) 0.4159(3) 0.1902(2) 0.0330(9) Uani 1 1 d .
H10 H 0.4191 0.3438 0.2015 0.040 Uiso 1 1 calc R
C11 C 0.2682(4) 0.1212(3) -0.0015(2) 0.0307(9) Uani 1 1 d .
C12 C 0.1980(4) -0.1185(3) -0.0930(2) 0.0367(9) Uani 1 1 d .
H12 H 0.1470 -0.0425 -0.1105 0.044 Uiso 1 1 calc R
C13 C 0.3314(4) 0.2228(3) 0.0524(2) 0.0334(9) Uani 1 1 d .
H13 H 0.3758 0.2959 0.0227 0.040 Uiso 1 1 calc R
C14 C 0.1956(4) 0.2760(3) 0.1003(2) 0.0317(9) Uani 1 1 d .
H14 H 0.1054 0.2934 0.0659 0.038 Uiso 1 1 calc R
C15 C 0.2864(4) 0.6393(3) 0.2098(2) 0.0339(9) Uani 1 1 d .
C16 C 0.2913(4) -0.1143(3) -0.0300(2) 0.0304(9) Uani 1 1 d .
C17 C 0.2344(4) 0.4039(3) 0.1383(2) 0.0296(9) Uani 1 1 d .
O3 O 0.3203(3) 0.7487(2) 0.24920(18) 0.0495(8) Uani 1 1 d .
C18 C 0.1797(5) -0.2342(4) -0.1303(2) 0.0439(11) Uani 1 1 d .
H18 H 0.1157 -0.2372 -0.1735 0.053 Uiso 1 1 calc R
O1 O 0.1738(3) 0.1512(2) -0.04967(16) 0.0454(7) Uani 1 1 d .
N1 N 0.3212(4) 0.0014(3) 0.00956(19) 0.0332(8) Uani 1 1 d .
O2 O 0.4547(3) 0.1711(2) 0.09673(17) 0.0402(7) Uani 1 1 d .
H2A H 0.5378 0.2138 0.0897 0.060 Uiso 1 1 calc R
H1N H 0.383(3) -0.008(3) 0.0423(17) 0.000(8) Uiso 1 1 d .

loop_
_atom_site_aniso_label
_atom_site_aniso_U_11
_atom_site_aniso_U_22
_atom_site_aniso_U_33
_atom_site_aniso_U_23
_atom_site_aniso_U_13
_atom_site_aniso_U_12
C1 0.050(3) 0.042(3) 0.064(3) -0.021(2) -0.002(3) -0.001(2)
C2 0.071(3) 0.036(2) 0.070(4) -0.003(2) -0.009(3) 0.014(2)
C3 0.032(2) 0.042(2) 0.026(2) -0.0023(17) -0.0064(18) -0.0066(18)
C4 0.053(3) 0.039(2) 0.049(3) -0.005(2) -0.017(2) 0.006(2)
C5 0.037(2) 0.033(2) 0.044(3) -0.0072(17) 0.006(2) -0.0032(19)
C6 0.051(3) 0.051(3) 0.062(3) -0.002(2) 0.014(2) -0.016(2)
C7 0.051(3) 0.031(2) 0.058(3) -0.004(2) -0.011(2) 0.012(2)
C8 0.078(3) 0.033(2) 0.077(4) -0.011(2) 0.001(3) -0.003(2)
C9 0.042(2) 0.041(2) 0.048(3) -0.0079(19) -0.017(2) 0.007(2)
C10 0.033(2) 0.031(2) 0.035(2) 0.0061(16) 0.0035(19) 0.0049(16)
C11 0.0269(19) 0.031(2) 0.034(2) 0.0062(17) 0.0031(18) 0.0042(16)
C12 0.040(2) 0.032(2) 0.037(3) 0.0015(18) 0.001(2) 0.0046(19)
C13 0.027(2) 0.0296(19) 0.044(2) 0.0062(17) -0.0010(19) -0.0025(17)
C14 0.027(2) 0.0301(19) 0.038(2) -0.0014(16) -0.0010(19) -0.0022(18)
C15 0.034(2) 0.030(2) 0.037(3) -0.0040(17) 0.0009(19) -0.0040(18)
C16 0.0286(19) 0.029(2) 0.033(2) -0.0004(16) 0.0072(18) 0.0001(17)
C17 0.028(2) 0.030(2) 0.030(2) 0.0008(16) -0.0006(17) -0.0003(16)
O3 0.0484(17) 0.0342(15) 0.066(2) -0.0145(13) -0.0071(16) -0.0044(14)
C18 0.047(3) 0.051(2) 0.034(3) -0.0084(19) 0.001(2) 0.003(2)
O1 0.0471(17) 0.0425(15) 0.0467(18) -0.0061(13) -0.0128(16) 0.0196(14)
N1 0.0312(18) 0.0366(19) 0.032(2) 0.0036(15) -0.0086(18) 0.0018(17)
O2 0.0279(14) 0.0342(15) 0.058(2) -0.0032(13) -0.0040(14) -0.0020(12)

loop_
_atom_type_symbol
_atom_type_description
_atom_type_scat_dispersion_real
_atom_type_scat_dispersion_imag
_atom_type_scat_source
C C 0.0033 0.0016 'International Tables Vol C Tables 4.2.6.8 and 6.1.1.4'
H H 0.0000 0.0000 'International Tables Vol C Tables 4.2.6.8 and 6.1.1.4'
N N 0.0061 0.0033 'International Tables Vol C Tables 4.2.6.8 and 6.1.1.4'
O O 0.0106 0.0060 'International Tables Vol C Tables 4.2.6.8 and 6.1.1.4'

loop_
_geom_angle_atom_site_label_1
_geom_angle_atom_site_label_2
_geom_angle_atom_site_label_3
_geom_angle
C18 C1 C2 119.1(4)
C1 C2 C4 120.5(4)
C15 C3 C10 120.9(4)
C16 C4 C2 120.1(4)
C6 C5 C14 125.1(4)
C15 C7 C9 119.2(3)
C17 C9 C7 122.7(4)
C17 C10 C3 120.1(3)
O1 C11 N1 124.3(4)
O1 C11 C13 120.5(3)
N1 C11 C13 115.3(3)
C18 C12 C16 119.3(4)
O2 C13 C11 110.9(3)
O2 C13 C14 111.6(3)
C11 C13 C14 109.9(3)
C5 C14 C17 111.9(3)
C5 C14 C13 110.8(3)
C17 C14 C13 113.6(3)
O3 C15 C7 125.1(3)
O3 C15 C3 115.7(3)
C7 C15 C3 119.2(3)
C4 C16 C12 119.7(3)
C4 C16 N1 117.4(3)
C12 C16 N1 122.8(3)
C9 C17 C10 117.8(3)
C9 C17 C14 119.5(3)
C10 C17 C14 122.6(3)
C15 O3 C8 117.1(3)
C1 C18 C12 121.2(4)
C11 N1 C16 130.6(4)

loop_
_geom_bond_atom_site_label_1
_geom_bond_atom_site_label_2
_geom_bond_distance
C1 C18 1.373(6)
C1 C2 1.376(6)
C2 C4 1.383(6)
C3 C15 1.381(5)
C3 C10 1.386(5)
C4 C16 1.379(5)
C5 C6 1.307(5)
C5 C14 1.500(5)
C7 C15 1.370(5)
C7 C9 1.384(5)
C8 O3 1.424(5)
C9 C17 1.368(5)
C10 C17 1.385(5)
C11 O1 1.221(4)
C11 N1 1.333(4)
C11 C13 1.529(5)
C12 C18 1.382(5)
C12 C16 1.385(5)
C13 O2 1.420(4)
C13 C14 1.540(5)
C14 C17 1.527(5)
C15 O3 1.367(4)
C16 N1 1.416(4)

loop_
_geom_hbond_atom_site_label_D
_geom_hbond_atom_site_label_H
_geom_hbond_atom_site_label_A
_geom_hbond_distance_DH
_geom_hbond_distance_HA
_geom_hbond_distance_DA
_geom_hbond_angle_DHA
_geom_hbond_site_symmetry_A
N1 H1N O2 0.80(3) 2.18(3) 2.615(4) 114(2) .
O2 H2A O1 0.84 1.95 2.746(4) 157.9 4

loop_
_geom_torsion_atom_site_label_1
_geom_torsion_atom_site_label_2
_geom_torsion_atom_site_label_3
_geom_torsion_atom_site_label_4
_geom_torsion
C18 C1 C2 C4 0.1(7)
C1 C2 C4 C16 0.0(7)
C15 C7 C9 C17 -0.5(7)
C15 C3 C10 C17 -0.5(5)
O1 C11 C13 O2 -172.0(3)
N1 C11 C13 O2 9.2(4)
O1 C11 C13 C14 64.1(4)
N1 C11 C13 C14 -114.6(3)
C6 C5 C14 C17 116.3(4)
C6 C5 C14 C13 -115.8(4)
O2 C13 C14 C5 -52.8(4)
C11 C13 C14 C5 70.6(4)
O2 C13 C14 C17 74.2(4)
C11 C13 C14 C17 -162.4(3)
C9 C7 C15 O3 -178.5(4)
C9 C7 C15 C3 0.8(6)
C10 C3 C15 O3 179.0(4)
C10 C3 C15 C7 -0.4(6)
C2 C4 C16 C12 -0.2(6)
C2 C4 C16 N1 -177.4(4)
C18 C12 C16 C4 0.2(6)
C18 C12 C16 N1 177.3(3)
C7 C9 C17 C10 -0.3(6)
C7 C9 C17 C14 177.3(4)
C3 C10 C17 C9 0.8(5)
C3 C10 C17 C14 -176.8(3)
C5 C14 C17 C9 -114.0(4)
C13 C14 C17 C9 119.6(4)
C5 C14 C17 C10 63.5(5)
C13 C14 C17 C10 -62.9(5)
C7 C15 O3 C8 2.0(6)
C3 C15 O3 C8 -177.3(4)
C2 C1 C18 C12 -0.1(7)
C16 C12 C18 C1 -0.1(6)
O1 C11 N1 C16 3.0(6)
C13 C11 N1 C16 -178.4(3)
C4 C16 N1 C11 179.5(4)
C12 C16 N1 C11 2.4(6)

loop_
_cod_related_entry_id
_cod_related_entry_code
_cod_related_entry_database
1 21199846 ChemSpider
